data_2017226
loop_
_publ_author_name
'Castillo, Juan C.'
'Abon\'ia, Rodrigo'
'Cobo, Justo'
'Glidewell, Christopher'

_publ_section_title
;
 Eight
 7-benzyl-3-<i>tert</i>-butyl-1-phenylpyrazolo[3,4-<i>d</i>]oxazines,
 encompassing structures containing no intermolecular hydrogen bonds,
 and hydrogen-bonded structures in one, two or three dimensions
;
_journal_coeditor_code FA3197
_journal_issue 8
_journal_name_full 'Acta Crystallographica Section C'
_journal_page_first o423
_journal_page_last o430
_journal_paper_doi 10.1107/S0108270109028017
_journal_volume 65
_journal_year 2009
_chemical_formula_iupac 'C25 H31 N3 O4'
_chemical_formula_moiety 'C25 H31 N3 O4'
_chemical_formula_sum 'C25 H31 N3 O4'
_chemical_formula_weight 437.53
_chemical_name_systematic
;
3-<i>tert</i>-butyl-1-phenyl-7-(3,4,5-trimethoxybenzyl)-6,7-dihydro-
1<i>H</i>,4<i>H</i>-pyrazolo[3,4-<i>d</i>][1,3]oxazine
;
_space_group_IT_number 2
_symmetry_cell_setting triclinic
_symmetry_space_group_name_Hall '-P 1'
_symmetry_space_group_name_H-M 'P -1'
_atom_sites_solution_hydrogens geom
_atom_sites_solution_primary direct
_atom_sites_solution_secondary difmap
_cell_angle_alpha 68.710(9)
_cell_angle_beta 72.537(8)
_cell_angle_gamma 70.982(8)
_cell_formula_units_Z 2
_cell_length_a 9.8189(10)
_cell_length_b 10.0499(8)
_cell_length_c 12.8130(14)
_cell_measurement_reflns_used 4970
_cell_measurement_temperature 120(2)
_cell_measurement_theta_max 27.50
_cell_measurement_theta_min 3.49
_cell_volume 1089.8(2)
_computing_cell_refinement 'DIRAX/LSQ (Duisenberg <i>et al.</i>,  2000)'
_computing_data_collection 'COLLECT (Hooft, 1999)'
_computing_data_reduction 'EVALCCD (Duisenberg <i>et al.</i>,  2003)'
_computing_molecular_graphics 'PLATON (Spek, 2009)'
_computing_publication_material 'SHELXL97 (Sheldrick, 2008) and PLATON (Spek, 2009)'
_computing_structure_refinement 'SHELXL97 (Sheldrick, 2008)'
_computing_structure_solution 'SIR2004 (Burla <i>et al.</i>,  2005)'
_diffrn_ambient_temperature 120(2)
_diffrn_detector_area_resol_mean 9.091
_diffrn_measured_fraction_theta_full 0.997
_diffrn_measured_fraction_theta_max 0.997
_diffrn_measurement_device_type 'Bruker Nonius KappaCCD'
_diffrn_measurement_method '\f and \w'
_diffrn_radiation_monochromator graphite
_diffrn_radiation_source 'Bruker Nonius FR591 rotating anode'
_diffrn_radiation_type 'Mo K\a'
_diffrn_radiation_wavelength 0.71073
_diffrn_reflns_av_R_equivalents 0.0501
_diffrn_reflns_av_sigmaI/netI 0.0371
_diffrn_reflns_limit_h_max 12
_diffrn_reflns_limit_h_min -12
_diffrn_reflns_limit_k_max 13
_diffrn_reflns_limit_k_min -13
_diffrn_reflns_limit_l_max 16
_diffrn_reflns_limit_l_min -16
_diffrn_reflns_number 30046
_diffrn_reflns_theta_full 27.50
_diffrn_reflns_theta_max 27.50
_diffrn_reflns_theta_min 3.49
_diffrn_standards_decay_% 0
_diffrn_standards_number 0
_exptl_absorpt_coefficient_mu 0.091
_exptl_absorpt_correction_T_max 0.987
_exptl_absorpt_correction_T_min 0.958
_exptl_absorpt_correction_type multi-scan
_exptl_absorpt_process_details '(SADABS; Sheldrick, 2003)'
_exptl_crystal_colour colourless
_exptl_crystal_density_diffrn 1.333
_exptl_crystal_density_method 'not measured'
_exptl_crystal_description block
_exptl_crystal_F_000 468
_exptl_crystal_size_max 0.36
_exptl_crystal_size_mid 0.25
_exptl_crystal_size_min 0.15
_refine_diff_density_max 0.237
_refine_diff_density_min -0.318
_refine_ls_extinction_method none
_refine_ls_goodness_of_fit_ref 1.065
_refine_ls_hydrogen_treatment constr
_refine_ls_matrix_type full
_refine_ls_number_parameters 295
_refine_ls_number_reflns 4970
_refine_ls_number_restraints 0
_refine_ls_restrained_S_all 1.065
_refine_ls_R_factor_all 0.0720
_refine_ls_R_factor_gt 0.0468
_refine_ls_shift/su_max 0.001
_refine_ls_shift/su_mean 0.000
_refine_ls_structure_factor_coef Fsqd
_refine_ls_weighting_details 'w=1/[\s^2^(Fo^2^)+(0.0557P)^2^+0.4602P] where P=(Fo^2^+2Fc^2^)/3'
_refine_ls_weighting_scheme calc
_refine_ls_wR_factor_gt 0.1068
_refine_ls_wR_factor_ref 0.1200
_reflns_number_gt 3754
_reflns_number_total 4970
_reflns_threshold_expression I>2\s(I)
_cod_data_source_file fa3197.cif
_cod_data_source_block VIII
_cod_database_code 2017226
_cod_database_fobs_code 2017226

loop_
_symmetry_equiv_pos_as_xyz
'x, y, z'
'-x, -y, -z'

loop_
_atom_site_type_symbol
_atom_site_label
_atom_site_fract_x
_atom_site_fract_y
_atom_site_fract_z
_atom_site_U_iso_or_equiv
_atom_site_adp_type
_atom_site_calc_flag
_atom_site_refinement_flags
_atom_site_occupancy
_atom_site_disorder_assembly
_atom_site_disorder_group
N N1 0.41871(14) 0.34127(14) 0.27052(11) 0.0161(3) Uani d . 1 . .
N N2 0.33809(14) 0.39324(14) 0.18740(11) 0.0176(3) Uani d . 1 . .
C C3 0.22352(17) 0.49451(17) 0.21906(13) 0.0162(3) Uani d . 1 . .
C C3a 0.22777(16) 0.50813(16) 0.32347(13) 0.0153(3) Uani d . 1 . .
C C4 0.12970(16) 0.59808(17) 0.39998(13) 0.0169(3) Uani d . 1 . .
H H41 0.1395 0.7009 0.3662 0.020 Uiso calc R 1 . .
H H42 0.0259 0.5986 0.4088 0.020 Uiso calc R 1 . .
O O5 0.17008(11) 0.53654(12) 0.50952(9) 0.0177(2) Uani d . 1 . .
C C6 0.32479(16) 0.50649(17) 0.49670(14) 0.0174(3) Uani d . 1 . .
H H61 0.3478 0.4850 0.5722 0.021 Uiso calc R 1 . .
H H62 0.3588 0.5953 0.4449 0.021 Uiso calc R 1 . .
N N7 0.40461(14) 0.38370(14) 0.45118(11) 0.0156(3) Uani d . 1 . .
C C7a 0.35277(16) 0.40948(16) 0.35319(13) 0.0146(3) Uani d . 1 . .
C C11 0.55964(16) 0.24594(17) 0.25177(13) 0.0169(3) Uani d . 1 . .
C C12 0.67425(17) 0.25633(18) 0.28799(14) 0.0198(3) Uani d . 1 . .
H H12 0.6583 0.3252 0.3279 0.024 Uiso calc R 1 . .
C C13 0.81186(17) 0.16513(18) 0.26528(14) 0.0220(4) Uani d . 1 . .
H H13 0.8911 0.1701 0.2907 0.026 Uiso calc R 1 . .
C C14 0.83531(18) 0.06689(18) 0.20605(16) 0.0255(4) Uani d . 1 . .
H H14 0.9305 0.0048 0.1901 0.031 Uiso calc R 1 . .
C C15 0.72066(19) 0.05885(19) 0.17004(17) 0.0277(4) Uani d . 1 . .
H H15 0.7372 -0.0087 0.1289 0.033 Uiso calc R 1 . .
C C16 0.58224(18) 0.14747(18) 0.19286(15) 0.0218(4) Uani d . 1 . .
H H16 0.5031 0.1409 0.1683 0.026 Uiso calc R 1 . .
C C31 0.10797(17) 0.57479(18) 0.14774(14) 0.0189(3) Uani d . 1 . .
C C32 0.16661(19) 0.56236(19) 0.02701(14) 0.0234(4) Uani d . 1 . .
H H32A 0.2531 0.6036 -0.0083 0.035 Uiso calc R 1 . .
H H32B 0.0902 0.6169 -0.0182 0.035 Uiso calc R 1 . .
H H32C 0.1944 0.4585 0.0295 0.035 Uiso calc R 1 . .
C C33 -0.02341(19) 0.5062(2) 0.20305(16) 0.0320(4) Uani d . 1 . .
H H33A 0.0074 0.4024 0.2050 0.048 Uiso calc R 1 . .
H H33B -0.1006 0.5586 0.1584 0.048 Uiso calc R 1 . .
H H33C -0.0615 0.5134 0.2813 0.048 Uiso calc R 1 . .
C C34 0.0626(2) 0.7359(2) 0.14310(18) 0.0372(5) Uani d . 1 . .
H H34A 0.0162 0.7452 0.2202 0.056 Uiso calc R 1 . .
H H34B -0.0075 0.7905 0.0924 0.056 Uiso calc R 1 . .
H H34C 0.1498 0.7763 0.1137 0.056 Uiso calc R 1 . .
C C77 0.39566(17) 0.23763(17) 0.53557(14) 0.0181(3) Uani d . 1 . .
H H771 0.4117 0.1661 0.4940 0.022 Uiso calc R 1 . .
H H772 0.2954 0.2454 0.5842 0.022 Uiso calc R 1 . .
C C71 0.50591(17) 0.18036(16) 0.61098(13) 0.0166(3) Uani d . 1 . .
C C72 0.47634(17) 0.22175(17) 0.70885(13) 0.0179(3) Uani d . 1 . .
H H72 0.3854 0.2877 0.7289 0.021 Uiso calc R 1 . .
C C73 0.57941(17) 0.16710(17) 0.77793(13) 0.0180(3) Uani d . 1 . .
C C74 0.70922(17) 0.06779(17) 0.75010(13) 0.0173(3) Uani d . 1 . .
C C75 0.73793(17) 0.02478(16) 0.65319(14) 0.0171(3) Uani d . 1 . .
C C76 0.63713(17) 0.08249(17) 0.58253(13) 0.0168(3) Uani d . 1 . .
H H76 0.6580 0.0550 0.5148 0.020 Uiso calc R 1 . .
O O73 0.56197(13) 0.20001(13) 0.87545(10) 0.0248(3) Uani d . 1 . .
O O74 0.81068(12) 0.01173(12) 0.81828(10) 0.0215(3) Uani d . 1 . .
O O75 0.86794(12) -0.07397(12) 0.63558(10) 0.0216(3) Uani d . 1 . .
C C731 0.45599(19) 0.32985(18) 0.89012(15) 0.0242(4) Uani d . 1 . .
H H73A 0.4758 0.4135 0.8234 0.036 Uiso calc R 1 . .
H H73B 0.4612 0.3473 0.9591 0.036 Uiso calc R 1 . .
H H73C 0.3575 0.3189 0.8980 0.036 Uiso calc R 1 . .
C C741 0.7812(2) -0.1139(2) 0.90951(16) 0.0294(4) Uani d . 1 . .
H H74A 0.6877 -0.0853 0.9608 0.044 Uiso calc R 1 . .
H H74B 0.8607 -0.1561 0.9522 0.044 Uiso calc R 1 . .
H H74C 0.7747 -0.1872 0.8787 0.044 Uiso calc R 1 . .
C C751 0.89433(19) -0.14104(19) 0.54920(15) 0.0241(4) Uani d . 1 . .
H H75A 0.8173 -0.1923 0.5657 0.036 Uiso calc R 1 . .
H H75B 0.9905 -0.2119 0.5472 0.036 Uiso calc R 1 . .
H H75C 0.8934 -0.0654 0.4749 0.036 Uiso calc R 1 . .

loop_
_atom_site_aniso_label
_atom_site_aniso_U_11
_atom_site_aniso_U_22
_atom_site_aniso_U_33
_atom_site_aniso_U_12
_atom_site_aniso_U_13
_atom_site_aniso_U_23
N1 0.0124(6) 0.0176(6) 0.0180(7) 0.0014(5) -0.0069(5) -0.0064(5)
N2 0.0160(6) 0.0194(7) 0.0180(7) -0.0005(5) -0.0077(5) -0.0062(5)
C3 0.0142(7) 0.0157(7) 0.0184(8) -0.0028(6) -0.0037(6) -0.0051(6)
C3a 0.0135(7) 0.0157(7) 0.0165(7) -0.0036(6) -0.0037(6) -0.0042(6)
C4 0.0136(7) 0.0188(8) 0.0181(8) -0.0002(6) -0.0052(6) -0.0068(6)
O5 0.0135(5) 0.0229(6) 0.0160(5) -0.0011(4) -0.0034(4) -0.0075(5)
C6 0.0142(7) 0.0209(8) 0.0191(8) -0.0031(6) -0.0047(6) -0.0080(6)
N7 0.0152(6) 0.0164(6) 0.0156(6) -0.0024(5) -0.0055(5) -0.0045(5)
C7a 0.0129(7) 0.0146(7) 0.0162(7) -0.0040(6) -0.0037(6) -0.0033(6)
C11 0.0122(7) 0.0163(7) 0.0176(8) 0.0000(6) -0.0024(6) -0.0035(6)
C12 0.0169(8) 0.0226(8) 0.0195(8) -0.0027(6) -0.0048(6) -0.0067(7)
C13 0.0139(8) 0.0247(9) 0.0231(9) -0.0027(6) -0.0065(6) -0.0018(7)
C14 0.0126(8) 0.0190(8) 0.0354(10) 0.0014(6) -0.0003(7) -0.0056(7)
C15 0.0208(9) 0.0233(9) 0.0397(11) -0.0032(7) -0.0003(8) -0.0167(8)
C16 0.0159(8) 0.0215(8) 0.0294(9) -0.0035(6) -0.0043(7) -0.0103(7)
C31 0.0175(8) 0.0204(8) 0.0200(8) 0.0020(6) -0.0089(6) -0.0089(6)
C32 0.0227(8) 0.0257(9) 0.0198(8) -0.0001(7) -0.0090(7) -0.0059(7)
C33 0.0176(8) 0.0542(12) 0.0253(9) -0.0071(8) -0.0069(7) -0.0124(9)
C34 0.0480(12) 0.0254(10) 0.0432(12) 0.0144(9) -0.0331(10) -0.0174(9)
C77 0.0156(7) 0.0180(8) 0.0207(8) -0.0042(6) -0.0071(6) -0.0030(6)
C71 0.0154(7) 0.0158(7) 0.0184(8) -0.0049(6) -0.0067(6) -0.0011(6)
C72 0.0147(7) 0.0175(8) 0.0184(8) -0.0017(6) -0.0043(6) -0.0030(6)
C73 0.0189(8) 0.0181(8) 0.0163(8) -0.0044(6) -0.0050(6) -0.0034(6)
C74 0.0158(7) 0.0181(8) 0.0183(8) -0.0044(6) -0.0074(6) -0.0025(6)
C75 0.0134(7) 0.0152(7) 0.0211(8) -0.0033(6) -0.0033(6) -0.0040(6)
C76 0.0180(8) 0.0172(8) 0.0160(8) -0.0051(6) -0.0051(6) -0.0040(6)
O73 0.0266(6) 0.0261(6) 0.0213(6) 0.0037(5) -0.0107(5) -0.0110(5)
O74 0.0184(6) 0.0239(6) 0.0240(6) -0.0017(5) -0.0118(5) -0.0060(5)
O75 0.0153(6) 0.0244(6) 0.0260(6) 0.0029(5) -0.0082(5) -0.0121(5)
C731 0.0256(9) 0.0222(8) 0.0234(9) -0.0016(7) -0.0034(7) -0.0101(7)
C741 0.0318(10) 0.0272(9) 0.0256(9) -0.0019(8) -0.0158(8) -0.0005(7)
C751 0.0217(8) 0.0259(9) 0.0266(9) 0.0005(7) -0.0071(7) -0.0138(7)

loop_
_atom_type_symbol
_atom_type_description
_atom_type_scat_dispersion_real
_atom_type_scat_dispersion_imag
_atom_type_scat_source
C C 0.0033 0.0016 'International Tables Vol C Tables 4.2.6.8 and 6.1.1.4'
H H 0.0000 0.0000 'International Tables Vol C Tables 4.2.6.8 and 6.1.1.4'
N N 0.0061 0.0033 'International Tables Vol C Tables 4.2.6.8 and 6.1.1.4'
O O 0.0106 0.0060 'International Tables Vol C Tables 4.2.6.8 and 6.1.1.4'

loop_
_geom_angle_atom_site_label_1
_geom_angle_atom_site_label_2
_geom_angle_atom_site_label_3
_geom_angle_site_symmetry_1
_geom_angle_site_symmetry_3
_geom_angle
_geom_angle_publ_flag
C7a N1 N2 . . 110.66(12) ?
C7a N1 C11 . . 130.28(13) ?
N2 N1 C11 . . 118.41(12) ?
C3 N2 N1 . . 105.52(12) ?
N2 C3 C3a . . 111.01(13) ?
N2 C3 C31 . . 120.42(14) ?
C3a C3 C31 . . 128.55(14) ?
C7a C3a C3 . . 105.18(14) ?
C7a C3a C4 . . 119.92(14) ?
C3 C3a C4 . . 134.88(14) ?
O5 C4 C3a . . 109.09(12) ?
O5 C4 H41 . . 109.9 ?
C3a C4 H41 . . 109.9 ?
O5 C4 H42 . . 109.9 ?
C3a C4 H42 . . 109.9 ?
H41 C4 H42 . . 108.3 ?
C6 O5 C4 . . 110.63(11) ?
O5 C6 N7 . . 113.05(12) ?
O5 C6 H61 . . 109.0 ?
N7 C6 H61 . . 109.0 ?
O5 C6 H62 . . 109.0 ?
N7 C6 H62 . . 109.0 ?
H61 C6 H62 . . 107.8 ?
C7a N7 C6 . . 106.79(12) ?
C7a N7 C77 . . 113.15(12) ?
C6 N7 C77 . . 113.82(12) ?
N1 C7a C3a . . 107.63(13) ?
N1 C7a N7 . . 126.20(13) ?
C3a C7a N7 . . 126.17(14) ?
C16 C11 C12 . . 120.87(14) ?
C16 C11 N1 . . 118.91(14) ?
C12 C11 N1 . . 120.16(14) ?
C13 C12 C11 . . 118.94(15) ?
C13 C12 H12 . . 120.5 ?
C11 C12 H12 . . 120.5 ?
C14 C13 C12 . . 120.47(15) ?
C14 C13 H13 . . 119.8 ?
C12 C13 H13 . . 119.8 ?
C15 C14 C13 . . 119.79(16) ?
C15 C14 H14 . . 120.1 ?
C13 C14 H14 . . 120.1 ?
C14 C15 C16 . . 120.73(16) ?
C14 C15 H15 . . 119.6 ?
C16 C15 H15 . . 119.6 ?
C15 C16 C11 . . 119.18(15) ?
C15 C16 H16 . . 120.4 ?
C11 C16 H16 . . 120.4 ?
C3 C31 C32 . . 110.91(13) ?
C3 C31 C34 . . 108.88(13) ?
C32 C31 C34 . . 109.17(15) ?
C3 C31 C33 . . 108.43(14) ?
C32 C31 C33 . . 109.05(14) ?
C34 C31 C33 . . 110.40(16) ?
C31 C32 H32A . . 109.5 ?
C31 C32 H32B . . 109.5 ?
H32A C32 H32B . . 109.5 ?
C31 C32 H32C . . 109.5 ?
H32A C32 H32C . . 109.5 ?
H32B C32 H32C . . 109.5 ?
C31 C33 H33A . . 109.5 ?
C31 C33 H33B . . 109.5 ?
H33A C33 H33B . . 109.5 ?
C31 C33 H33C . . 109.5 ?
H33A C33 H33C . . 109.5 ?
H33B C33 H33C . . 109.5 ?
C31 C34 H34A . . 109.5 ?
C31 C34 H34B . . 109.5 ?
H34A C34 H34B . . 109.5 ?
C31 C34 H34C . . 109.5 ?
H34A C34 H34C . . 109.5 ?
H34B C34 H34C . . 109.5 ?
N7 C77 C71 . . 113.19(12) ?
N7 C77 H771 . . 108.9 ?
C71 C77 H771 . . 108.9 ?
N7 C77 H772 . . 108.9 ?
C71 C77 H772 . . 108.9 ?
H771 C77 H772 . . 107.8 ?
C72 C71 C76 . . 120.10(14) ?
C72 C71 C77 . . 120.90(14) ?
C76 C71 C77 . . 118.98(14) ?
C71 C72 C73 . . 120.11(15) ?
C71 C72 H72 . . 119.9 ?
C73 C72 H72 . . 119.9 ?
O73 C73 C74 . . 115.35(14) ?
O73 C73 C72 . . 125.07(14) ?
C74 C73 C72 . . 119.55(15) ?
O74 C74 C73 . . 120.09(14) ?
O74 C74 C75 . . 119.57(14) ?
C73 C74 C75 . . 120.34(14) ?
O75 C75 C74 . . 114.87(14) ?
O75 C75 C76 . . 125.01(15) ?
C74 C75 C76 . . 120.12(14) ?
C71 C76 C75 . . 119.74(15) ?
C71 C76 H76 . . 120.1 ?
C75 C76 H76 . . 120.1 ?
C73 O73 C731 . . 117.19(12) ?
C74 O74 C741 . . 111.83(12) ?
C75 O75 C751 . . 117.97(12) ?
O73 C731 H73A . . 109.5 ?
O73 C731 H73B . . 109.5 ?
H73A C731 H73B . . 109.5 ?
O73 C731 H73C . . 109.5 ?
H73A C731 H73C . . 109.5 ?
H73B C731 H73C . . 109.5 ?
O74 C741 H74A . . 109.5 ?
O74 C741 H74B . . 109.5 ?
H74A C741 H74B . . 109.5 ?
O74 C741 H74C . . 109.5 ?
H74A C741 H74C . . 109.5 ?
H74B C741 H74C . . 109.5 ?
O75 C751 H75A . . 109.5 ?
O75 C751 H75B . . 109.5 ?
H75A C751 H75B . . 109.5 ?
O75 C751 H75C . . 109.5 ?
H75A C751 H75C . . 109.5 ?
H75B C751 H75C . . 109.5 ?

loop_
_geom_bond_atom_site_label_1
_geom_bond_atom_site_label_2
_geom_bond_site_symmetry_2
_geom_bond_distance
_geom_bond_publ_flag
N1 C7a . 1.356(2) ?
N1 N2 . 1.3660(17) ?
N1 C11 . 1.4121(19) ?
N2 C3 . 1.321(2) ?
C3 C3a . 1.407(2) ?
C3 C31 . 1.505(2) ?
C3a C7a . 1.359(2) ?
C3a C4 . 1.488(2) ?
C4 O5 . 1.4330(18) ?
C4 H41 . 0.9900 ?
C4 H42 . 0.9900 ?
O5 C6 . 1.4188(18) ?
C6 N7 . 1.448(2) ?
C6 H61 . 0.9900 ?
C6 H62 . 0.9900 ?
N7 C7a . 1.4014(19) ?
N7 C77 . 1.4854(19) ?
C11 C16 . 1.377(2) ?
C11 C12 . 1.385(2) ?
C12 C13 . 1.379(2) ?
C12 H12 . 0.9500 ?
C13 C14 . 1.377(3) ?
C13 H13 . 0.9500 ?
C14 C15 . 1.373(2) ?
C14 H14 . 0.9500 ?
C15 C16 . 1.374(2) ?
C15 H15 . 0.9500 ?
C16 H16 . 0.9500 ?
C31 C32 . 1.516(2) ?
C31 C34 . 1.517(2) ?
C31 C33 . 1.522(2) ?
C32 H32A . 0.9800 ?
C32 H32B . 0.9800 ?
C32 H32C . 0.9800 ?
C33 H33A . 0.9800 ?
C33 H33B . 0.9800 ?
C33 H33C . 0.9800 ?
C34 H34A . 0.9800 ?
C34 H34B . 0.9800 ?
C34 H34C . 0.9800 ?
C77 C71 . 1.501(2) ?
C77 H771 . 0.9900 ?
C77 H772 . 0.9900 ?
C71 C72 . 1.383(2) ?
C71 C76 . 1.383(2) ?
C72 C73 . 1.390(2) ?
C72 H72 . 0.9500 ?
C73 O73 . 1.3545(19) ?
C73 C74 . 1.380(2) ?
C74 O74 . 1.3682(18) ?
C74 C75 . 1.381(2) ?
C75 O75 . 1.3526(19) ?
C75 C76 . 1.385(2) ?
C76 H76 . 0.9500 ?
O73 C731 . 1.413(2) ?
O74 C741 . 1.417(2) ?
O75 C751 . 1.415(2) ?
C731 H73A . 0.9800 ?
C731 H73B . 0.9800 ?
C731 H73C . 0.9800 ?
C741 H74A . 0.9800 ?
C741 H74B . 0.9800 ?
C741 H74C . 0.9800 ?
C751 H75A . 0.9800 ?
C751 H75B . 0.9800 ?
C751 H75C . 0.9800 ?

loop_
_geom_hbond_atom_site_label_D
_geom_hbond_atom_site_label_H
_geom_hbond_atom_site_label_A
_geom_hbond_site_symmetry_A
_geom_hbond_distance_DH
_geom_hbond_distance_HA
_geom_hbond_distance_DA
_geom_hbond_angle_DHA
_geom_hbond_publ_flag
C12 H12 N7 . 0.95 2.53 3.071(2) 116 no
C4 H42 O5 2_566 0.99 2.47 3.354(2) 148 no
C13 H13 O75 2_756 0.95 2.57 3.466(2) 157 no
C14 H14 O74 2_756 0.95 2.46 3.247(2) 140 no
C6 H62 Cg1 3_666 0.99 2.76 3.737(2) 167 no

loop_
_geom_torsion_atom_site_label_1
_geom_torsion_atom_site_label_2
_geom_torsion_atom_site_label_3
_geom_torsion_atom_site_label_4
_geom_torsion_site_symmetry_1
_geom_torsion_site_symmetry_2
_geom_torsion_site_symmetry_3
_geom_torsion_site_symmetry_4
_geom_torsion
_geom_torsion_publ_flag
C7a N1 N2 C3 . . . . 0.64(16) ?
C11 N1 N2 C3 . . . . -171.05(13) ?
N1 N2 C3 C3a . . . . -0.64(17) ?
N1 N2 C3 C31 . . . . -179.01(13) ?
N2 C3 C3a C7a . . . . 0.42(18) ?
C31 C3 C3a C7a . . . . 178.62(15) ?
N2 C3 C3a C4 . . . . -177.99(16) ?
C31 C3 C3a C4 . . . . 0.2(3) ?
C7a C3a C4 O5 . . . . -14.00(19) ?
C3 C3a C4 O5 . . . . 164.23(16) ?
C3a C4 O5 C6 . . . . 47.36(15) ?
C4 O5 C6 N7 . . . . -70.87(16) ?
O5 C6 N7 C7a . . . . 50.39(16) ?
O5 C6 N7 C77 . . . . -75.21(16) ?
N2 N1 C7a C3a . . . . -0.39(17) ?
C11 N1 C7a C3a . . . . 170.02(14) ?
N2 N1 C7a N7 . . . . -179.99(13) ?
C11 N1 C7a N7 . . . . -9.6(3) ?
C3 C3a C7a N1 . . . . -0.01(17) ?
C4 C3a C7a N1 . . . . 178.69(13) ?
C3 C3a C7a N7 . . . . 179.59(14) ?
C4 C3a C7a N7 . . . . -1.7(2) ?
C6 N7 C7a N1 . . . . 164.15(14) ?
C77 N7 C7a N1 . . . . -69.84(19) ?
C6 N7 C7a C3a . . . . -15.4(2) ?
C77 N7 C7a C3a . . . . 110.63(17) ?
C7a N1 C11 C16 . . . . 155.10(16) ?
N2 N1 C11 C16 . . . . -35.1(2) ?
C7a N1 C11 C12 . . . . -27.6(2) ?
N2 N1 C11 C12 . . . . 142.14(15) ?
C16 C11 C12 C13 . . . . -0.7(2) ?
N1 C11 C12 C13 . . . . -177.91(14) ?
C11 C12 C13 C14 . . . . 1.0(2) ?
C12 C13 C14 C15 . . . . -0.5(3) ?
C13 C14 C15 C16 . . . . -0.3(3) ?
C14 C15 C16 C11 . . . . 0.5(3) ?
C12 C11 C16 C15 . . . . 0.0(3) ?
N1 C11 C16 C15 . . . . 177.21(15) ?
N2 C3 C31 C32 . . . . -19.1(2) ?
C3a C3 C31 C32 . . . . 162.88(15) ?
N2 C3 C31 C34 . . . . -139.21(16) ?
C3a C3 C31 C34 . . . . 42.7(2) ?
N2 C3 C31 C33 . . . . 100.64(17) ?
C3a C3 C31 C33 . . . . -77.4(2) ?
C7a N7 C77 C71 . . . . 154.32(13) ?
C6 N7 C77 C71 . . . . -83.53(16) ?
N7 C77 C71 C72 . . . . 84.69(18) ?
N7 C77 C71 C76 . . . . -96.68(16) ?
C76 C71 C72 C73 . . . . 1.1(2) ?
C77 C71 C72 C73 . . . . 179.70(14) ?
C71 C72 C73 O73 . . . . -179.92(14) ?
C71 C72 C73 C74 . . . . -2.0(2) ?
O73 C73 C74 O74 . . . . -1.1(2) ?
C72 C73 C74 O74 . . . . -179.14(14) ?
O73 C73 C74 C75 . . . . 179.20(14) ?
C72 C73 C74 C75 . . . . 1.1(2) ?
O74 C74 C75 O75 . . . . 0.9(2) ?
C73 C74 C75 O75 . . . . -179.39(13) ?
O74 C74 C75 C76 . . . . -178.99(13) ?
C73 C74 C75 C76 . . . . 0.7(2) ?
C72 C71 C76 C75 . . . . 0.8(2) ?
C77 C71 C76 C75 . . . . -177.85(13) ?
O75 C75 C76 C71 . . . . 178.45(14) ?
C74 C75 C76 C71 . . . . -1.7(2) ?
C74 C73 O73 C731 . . . . 161.62(14) ?
C72 C73 O73 C731 . . . . -20.4(2) ?
C73 C74 O74 C741 . . . . 86.25(18) ?
C75 C74 O74 C741 . . . . -94.02(18) ?
C74 C75 O75 C751 . . . . 169.91(14) ?
C76 C75 O75 C751 . . . . -10.2(2) ?

loop_
_cod_related_entry_id
_cod_related_entry_database
_cod_related_entry_code
1 ChemSpider 30654181
